data_4300930
loop_
_publ_author_name
'Dohyun Moon'
'Myoung Soo Lah'

_publ_contact_author
; 

     Myoung Soo Lah

     Department of Chemistry

     College of Science and Technology, Hanyang University

     1271 Sa-1-dong, Ansan, Kyunggi-do 426-791, Korea

;
_publ_contact_author_email mslah@hanyang.ac.kr
_publ_contact_author_fax '82 (31) 407 3863'
_publ_contact_author_phone '82 (31) 400 5496'
_publ_section_title
;

Size and Shape Selectivity of Host Networks Built Based on Tunable

Secondary Building Units

;
_journal_name_full 'Inorganic Chemistry'
_journal_page_first 1934
_journal_page_last 1940
_journal_paper_doi 10.1021/ic0486872
_journal_volume 44
_journal_year 2005
_chemical_formula_sum 'C57 H71 Mn3 N10 O11'
_chemical_formula_weight 1237.06
_chemical_name_systematic
; 

 ? 

;
_space_group_IT_number 88
_symmetry_cell_setting tetragonal
_symmetry_space_group_name_Hall '-I 4ad'
_symmetry_space_group_name_H-M 'I 41/a :2'
_atom_sites_solution_hydrogens geom
_atom_sites_solution_primary direct
_atom_sites_solution_secondary difmap
_audit_creation_method SHELXL-97
_cell_angle_alpha 90.00
_cell_angle_beta 90.00
_cell_angle_gamma 90.00
_cell_formula_units_Z 16
_cell_length_a 40.792(6)
_cell_length_b 40.792(6)
_cell_length_c 17.442(4)
_cell_measurement_reflns_used 1024
_cell_measurement_temperature 173(2)
_cell_measurement_theta_max 28.30
_cell_measurement_theta_min 1.00
_cell_volume 29023(9)
_computing_cell_refinement 'Bruker SAINT'
_computing_data_collection 'Bruker SMART'
_computing_data_reduction 'Bruker SAINT'
_computing_molecular_graphics ORTEP3
_computing_publication_material WinGX
_computing_structure_refinement 'Bruker SHELXTL'
_computing_structure_solution 'Bruker SHELXTL'
_diffrn_ambient_temperature 173(2)
_diffrn_measured_fraction_theta_full 0.977
_diffrn_measured_fraction_theta_max 0.977
_diffrn_measurement_device_type 'CCD area detector'
_diffrn_measurement_method 'phi and omega scans'
_diffrn_radiation_monochromator graphite
_diffrn_radiation_source 'fine-focus sealed tube'
_diffrn_radiation_type MoK\a
_diffrn_radiation_wavelength 0.71073
_diffrn_reflns_av_R_equivalents 0.1297
_diffrn_reflns_av_sigmaI/netI 0.1809
_diffrn_reflns_limit_h_max 44
_diffrn_reflns_limit_h_min -54
_diffrn_reflns_limit_k_max 47
_diffrn_reflns_limit_k_min -54
_diffrn_reflns_limit_l_max 21
_diffrn_reflns_limit_l_min -23
_diffrn_reflns_number 88546
_diffrn_reflns_theta_full 28.30
_diffrn_reflns_theta_max 28.30
_diffrn_reflns_theta_min 1.00
_diffrn_standards_decay_% <2.0
_exptl_absorpt_coefficient_mu 0.569
_exptl_absorpt_correction_T_max 0.9298
_exptl_absorpt_correction_T_min 0.6917
_exptl_absorpt_correction_type multi-scan
_exptl_absorpt_process_details 'Bruker SADABS'
_exptl_crystal_colour 'dark brown'
_exptl_crystal_density_diffrn 1.132
_exptl_crystal_density_method 'not measured'
_exptl_crystal_description prism
_exptl_crystal_F_000 10336
_exptl_crystal_size_max 0.70
_exptl_crystal_size_mid 0.35
_exptl_crystal_size_min 0.13
_refine_diff_density_max 0.508
_refine_diff_density_min -0.316
_refine_diff_density_rms 0.077
_refine_ls_extinction_method none
_refine_ls_goodness_of_fit_ref 0.818
_refine_ls_hydrogen_treatment mixed
_refine_ls_matrix_type full
_refine_ls_number_parameters 737
_refine_ls_number_reflns 17627
_refine_ls_number_restraints 0
_refine_ls_restrained_S_all 0.818
_refine_ls_R_factor_all 0.1786
_refine_ls_R_factor_gt 0.0680
_refine_ls_shift/su_max 0.422
_refine_ls_shift/su_mean 0.020
_refine_ls_structure_factor_coef Fsqd
_refine_ls_weighting_details 'calc w=1/[\s^2^(Fo^2^)+(0.0755P)^2^+0.0000P] where P=(Fo^2^+2Fc^2^)/3'
_refine_ls_weighting_scheme calc
_refine_ls_wR_factor_gt 0.1414
_refine_ls_wR_factor_ref 0.1684
_reflns_number_gt 6785
_reflns_number_total 17627
_reflns_threshold_expression >2sigma(I)
_cod_data_source_file ic0486872si20040917_062524_17.cif
_cod_data_source_block complex26
_cod_depositor_comments
;
The following automatic conversions were performed:
'_symmetry_cell_setting' value 'Tetragonal' changed to 'tetragonal'
according to '/home/saulius/struct/CIF-dictionaries/cif_core.dic'
dictionary named 'cif_core.dic' version 2.4.1 from
2010-06-29.

'_exptl_absorpt_correction_type' value 'Multi-scan' changed
to 'multi-scan' according to
'/home/saulius/struct/CIF-dictionaries/cif_core.dic' dictionary named
'cif_core.dic' version 2.4.1 from 2010-06-29.

Automatic conversion script
Id: cif_fix_enum 1527 2010-12-29 10:47:43Z saulius 
;
_cod_original_cell_volume 29024(8)
_cod_original_sg_symbol_H-M 'I 41/a'
_cod_database_code 4300930

loop_
_symmetry_equiv_pos_as_xyz
'x, y, z'
'-x+1/2, -y, z+1/2'
'-y+3/4, x+1/4, z+1/4'
'y+3/4, -x+3/4, z+3/4'
'x+1/2, y+1/2, z+1/2'
'-x+1, -y+1/2, z+1'
'-y+5/4, x+3/4, z+3/4'
'y+5/4, -x+5/4, z+5/4'
'-x, -y, -z'
'x-1/2, y, -z-1/2'
'y-3/4, -x-1/4, -z-1/4'
'-y-3/4, x-3/4, -z-3/4'
'-x+1/2, -y+1/2, -z+1/2'
'x, y+1/2, -z'
'y-1/4, -x+1/4, -z+1/4'
'-y-1/4, x-1/4, -z-1/4'

loop_
_atom_site_label
_atom_site_type_symbol
_atom_site_fract_x
_atom_site_fract_y
_atom_site_fract_z
_atom_site_U_iso_or_equiv
_atom_site_adp_type
_atom_site_occupancy
_atom_site_symmetry_multiplicity
_atom_site_calc_flag
_atom_site_refinement_flags
_atom_site_disorder_assembly
_atom_site_disorder_group
Mn1A Mn 0.219944(15) 0.636424(15) 0.27451(4) 0.03501(17) Uani 1 1 d . . .
O1A O 0.24171(7) 0.60066(7) 0.31488(17) 0.0426(8) Uani 1 1 d . . .
O2A O 0.29824(7) 0.63183(6) 0.12264(17) 0.0393(7) Uani 1 1 d . . .
O3A O 0.20261(6) 0.67397(7) 0.22115(17) 0.0391(7) Uani 1 1 d . . .
N1A N 0.25480(8) 0.64318(8) 0.19977(19) 0.0318(8) Uani 1 1 d . . .
N2A N 0.25063(8) 0.67136(8) 0.1537(2) 0.0364(9) Uani 1 1 d . . .
N3A N 0.19179(9) 0.60406(9) 0.1900(2) 0.0435(9) Uani 1 1 d . . .
C1A C 0.26610(10) 0.58332(10) 0.2844(2) 0.0356(10) Uani 1 1 d . . .
C2A C 0.27379(12) 0.55336(11) 0.3190(3) 0.0504(13) Uani 1 1 d . . .
H2A H 0.2616 0.5465 0.3626 0.061 Uiso 1 1 calc R . .
C3A C 0.29813(12) 0.53371(12) 0.2921(3) 0.0553(14) Uani 1 1 d . . .
H3A H 0.3026 0.5134 0.3168 0.066 Uiso 1 1 calc R . .
C4A C 0.31659(11) 0.54308(11) 0.2286(3) 0.0469(12) Uani 1 1 d . . .
H4A H 0.3336 0.5294 0.2094 0.056 Uiso 1 1 calc R . .
C5A C 0.30956(10) 0.57243(10) 0.1947(3) 0.0394(11) Uani 1 1 d . . .
H5A H 0.3222 0.5791 0.1517 0.047 Uiso 1 1 calc R . .
C6A C 0.28477(9) 0.59296(10) 0.2201(3) 0.0347(10) Uani 1 1 d . . .
C7A C 0.27943(10) 0.62430(10) 0.1786(3) 0.0324(10) Uani 1 1 d . . .
C8A C 0.22268(10) 0.68524(10) 0.1693(3) 0.0374(11) Uani 1 1 d . . .
C9A C 0.21167(12) 0.71462(11) 0.1241(3) 0.0570(14) Uani 1 1 d . . .
H9A1 H 0.2306 0.7241 0.0964 0.068 Uiso 1 1 calc R . .
H9A2 H 0.2029 0.7315 0.1593 0.068 Uiso 1 1 calc R . .
C10A C 0.18398(16) 0.70429(16) 0.0641(4) 0.109(3) Uani 1 1 d . . .
H10A H 0.1933 0.6891 0.0255 0.131 Uiso 1 1 calc R . .
H10B H 0.1659 0.6929 0.0910 0.131 Uiso 1 1 calc R . .
C11A C 0.1710(4) 0.7348(3) 0.0250(7) 0.218(7) Uani 1 1 d . . .
H11A H 0.1535 0.7443 0.0573 0.262 Uiso 1 1 calc R . .
H11B H 0.1890 0.7511 0.0221 0.262 Uiso 1 1 calc R . .
C12A C 0.1601(5) 0.7307(4) -0.0394(9) 0.307(10) Uani 1 1 d . . .
H12A H 0.1416 0.7150 -0.0366 0.369 Uiso 1 1 calc R . .
H12B H 0.1774 0.7206 -0.0716 0.369 Uiso 1 1 calc R . .
C13A C 0.1472(3) 0.7649(3) -0.0815(8) 0.289(8) Uani 1 1 d . . .
H13A H 0.1330 0.7770 -0.0462 0.433 Uiso 1 1 calc R . .
H13B H 0.1349 0.7593 -0.1279 0.433 Uiso 1 1 calc R . .
H13C H 0.1662 0.7785 -0.0952 0.433 Uiso 1 1 calc R . .
C14A C 0.17131(11) 0.58079(11) 0.2133(3) 0.0486(12) Uani 1 1 d . . .
H14A H 0.1689 0.5771 0.2668 0.058 Uiso 1 1 calc R . .
C15A C 0.15344(12) 0.56177(13) 0.1632(3) 0.0622(16) Uani 1 1 d . . .
H15A H 0.1397 0.5448 0.1823 0.075 Uiso 1 1 calc R . .
C16A C 0.15545(13) 0.56728(15) 0.0862(3) 0.0747(18) Uani 1 1 d . . .
C17A C 0.17734(14) 0.59128(14) 0.0624(3) 0.0794(19) Uani 1 1 d . . .
H17A H 0.1802 0.5954 0.0092 0.095 Uiso 1 1 calc R . .
C18A C 0.19470(12) 0.60896(13) 0.1144(3) 0.0606(15) Uani 1 1 d . . .
H18A H 0.2094 0.6253 0.0966 0.073 Uiso 1 1 calc R . .
C19A C 0.13430(19) 0.5470(2) 0.0314(4) 0.131(3) Uani 1 1 d . . .
H19A H 0.1359 0.5237 0.0472 0.158 Uiso 1 1 calc R . .
H19B H 0.1112 0.5538 0.0384 0.158 Uiso 1 1 calc R . .
Mn1B Mn 0.291024(15) 0.673347(15) 0.06719(4) 0.03580(18) Uani 1 1 d . . .
O1B O 0.26368(7) 0.65541(7) -0.00736(18) 0.0451(8) Uani 1 1 d . . .
O2B O 0.27582(7) 0.75563(7) -0.06767(16) 0.0403(7) Uani 1 1 d . . .
O3B O 0.31741(6) 0.69848(6) 0.13759(16) 0.0364(7) Uani 1 1 d . . .
O4B O 0.33607(8) 0.66155(7) -0.00061(19) 0.0530(9) Uani 1 1 d . . .
N1B N 0.28690(8) 0.71624(8) 0.0208(2) 0.0330(8) Uani 1 1 d . . .
N2B N 0.30219(8) 0.74192(8) 0.0625(2) 0.0322(8) Uani 1 1 d . . .
N3B N 0.39040(11) 0.65097(11) -0.0086(3) 0.0766(15) Uani 1 1 d . . .
C1B C 0.25095(11) 0.66902(11) -0.0697(3) 0.0430(12) Uani 1 1 d . . .
C2B C 0.23109(12) 0.64931(13) -0.1160(3) 0.0589(15) Uani 1 1 d . . .
H2B H 0.2264 0.6275 -0.1007 0.071 Uiso 1 1 calc R . .
C3B C 0.21830(14) 0.66113(16) -0.1833(4) 0.0748(18) Uani 1 1 d . . .
H3B H 0.2048 0.6472 -0.2134 0.090 Uiso 1 1 calc R . .
C4B C 0.22454(14) 0.69292(16) -0.2087(3) 0.0744(18) Uani 1 1 d . . .
H4B H 0.2165 0.7005 -0.2566 0.089 Uiso 1 1 calc R . .
C5B C 0.24275(13) 0.71289(13) -0.1618(3) 0.0592(14) Uani 1 1 d . . .
H5B H 0.2462 0.7350 -0.1768 0.071 Uiso 1 1 calc R . .
C6B C 0.25641(10) 0.70204(11) -0.0930(3) 0.0391(11) Uani 1 1 d . . .
C7B C 0.27374(10) 0.72572(11) -0.0451(3) 0.0356(10) Uani 1 1 d . . .
C8B C 0.31685(10) 0.73013(10) 0.1222(2) 0.0337(10) Uani 1 1 d . . .
C9B C 0.33439(11) 0.75266(10) 0.1769(3) 0.0436(12) Uani 1 1 d . . .
H9B1 H 0.3243 0.7508 0.2283 0.052 Uiso 1 1 calc R . .
H9B2 H 0.3317 0.7756 0.1593 0.052 Uiso 1 1 calc R . .
C10B C 0.37079(12) 0.74474(11) 0.1828(3) 0.0588(15) Uani 1 1 d . . .
H10C H 0.3734 0.7215 0.1976 0.071 Uiso 1 1 calc R . .
H10D H 0.3806 0.7583 0.2239 0.071 Uiso 1 1 calc R . .
C11B C 0.38943(12) 0.75078(14) 0.1084(4) 0.0729(17) Uani 1 1 d . . .
H11C H 0.3806 0.7361 0.0683 0.088 Uiso 1 1 calc R . .
H11D H 0.3855 0.7736 0.0917 0.088 Uiso 1 1 calc R . .
C12B C 0.42600(15) 0.74522(17) 0.1150(5) 0.111(3) Uani 1 1 d . . .
H12C H 0.4300 0.7224 0.1319 0.133 Uiso 1 1 calc R . .
H12D H 0.4350 0.7601 0.1546 0.133 Uiso 1 1 calc R . .
C13B C 0.44383(17) 0.7512(2) 0.0396(6) 0.149(4) Uani 1 1 d . . .
H13D H 0.4353 0.7363 0.0004 0.223 Uiso 1 1 calc R . .
H13E H 0.4673 0.7473 0.0466 0.223 Uiso 1 1 calc R . .
H13F H 0.4404 0.7739 0.0233 0.223 Uiso 1 1 calc R . .
C14B C 0.36308(13) 0.66120(12) 0.0263(3) 0.0581(14) Uani 1 1 d . . .
H14B H 0.3653 0.6690 0.0774 0.070 Uiso 1 1 calc R . .
C15B C 0.38949(17) 0.63889(17) -0.0849(5) 0.116(3) Uani 1 1 d . . .
H15B H 0.3670 0.6401 -0.1044 0.174 Uiso 1 1 calc R . .
H15C H 0.3969 0.6161 -0.0856 0.174 Uiso 1 1 calc R . .
H15D H 0.4039 0.6522 -0.1173 0.174 Uiso 1 1 calc R . .
C16B C 0.42133(14) 0.64947(19) 0.0297(5) 0.128(3) Uani 1 1 d . . .
H16A H 0.4369 0.6642 0.0042 0.193 Uiso 1 1 calc R . .
H16B H 0.4297 0.6270 0.0280 0.193 Uiso 1 1 calc R . .
H16C H 0.4186 0.6563 0.0833 0.193 Uiso 1 1 calc R . .
Mn1C Mn 0.288250(15) 0.790160(15) 0.00700(4) 0.03412(17) Uani 1 1 d . . .
O1C O 0.32974(7) 0.79850(7) -0.03195(17) 0.0432(8) Uani 1 1 d . . .
O2C O 0.31709(6) 0.86542(7) 0.15237(16) 0.0357(7) Uani 1 1 d . . .
O3C O 0.24651(6) 0.78705(6) 0.05866(16) 0.0346(7) Uani 1 1 d . . .
N1C N 0.29400(8) 0.82456(7) 0.08328(19) 0.0309(8) Uani 1 1 d . . .
N2C N 0.26653(8) 0.82833(8) 0.13172(19) 0.0329(8) Uani 1 1 d . . .
N3C N 0.26222(10) 0.82429(9) -0.0771(2) 0.0460(10) Uani 1 1 d . . .
C1C C 0.35060(10) 0.82233(10) -0.0148(3) 0.0382(11) Uani 1 1 d . . .
C2C C 0.37886(12) 0.82478(11) -0.0603(3) 0.0528(13) Uani 1 1 d . . .
H2C H 0.3824 0.8095 -0.1006 0.063 Uiso 1 1 calc R . .
C3C C 0.40145(12) 0.84894(12) -0.0475(3) 0.0605(15) Uani 1 1 d . . .
H3C H 0.4205 0.8499 -0.0787 0.073 Uiso 1 1 calc R . .
C4C C 0.39719(11) 0.87198(12) 0.0095(3) 0.0574(15) Uani 1 1 d . . .
H4C H 0.4127 0.8891 0.0168 0.069 Uiso 1 1 calc R . .
C5C C 0.37014(10) 0.86952(11) 0.0553(3) 0.0471(12) Uani 1 1 d . . .
H5C H 0.3672 0.8849 0.0955 0.056 Uiso 1 1 calc R . .
C6C C 0.34656(9) 0.84500(10) 0.0446(2) 0.0316(10) Uani 1 1 d . . .
C7C C 0.31826(9) 0.84504(9) 0.0967(2) 0.0297(9) Uani 1 1 d . . .
C8C C 0.24338(10) 0.80855(10) 0.1139(3) 0.0354(10) Uani 1 1 d . . .
C9C C 0.21063(10) 0.80979(11) 0.1531(3) 0.0491(13) Uani 1 1 d . . .
H9C1 H 0.2124 0.8231 0.2004 0.059 Uiso 1 1 calc R . .
H9C2 H 0.2039 0.7873 0.1678 0.059 Uiso 1 1 calc R . .
C10C C 0.18467(12) 0.82479(14) 0.0999(3) 0.0700(17) Uani 1 1 d . . .
H10E H 0.1846 0.8126 0.0508 0.084 Uiso 1 1 calc R . .
H10F H 0.1628 0.8220 0.1236 0.084 Uiso 1 1 calc R . .
C11C C 0.19014(15) 0.86048(15) 0.0837(4) 0.089(2) Uani 1 1 d . . .
H11E H 0.2119 0.8630 0.0594 0.107 Uiso 1 1 calc R . .
H11F H 0.1907 0.8724 0.1331 0.107 Uiso 1 1 calc R . .
C12C C 0.16462(16) 0.87656(19) 0.0323(4) 0.113(3) Uani 1 1 d . . .
H12E H 0.1644 0.8650 -0.0177 0.136 Uiso 1 1 calc R . .
H12F H 0.1427 0.8737 0.0559 0.136 Uiso 1 1 calc R . .
C13C C 0.1703(2) 0.9126(2) 0.0181(6) 0.185(5) Uani 1 1 d . . .
H13G H 0.1676 0.9247 0.0662 0.277 Uiso 1 1 calc R . .
H13H H 0.1544 0.9206 -0.0197 0.277 Uiso 1 1 calc R . .
H13I H 0.1926 0.9159 -0.0014 0.277 Uiso 1 1 calc R . .
C14C C 0.23212(14) 0.81605(13) -0.1000(3) 0.0634(15) Uani 1 1 d . . .
H14C H 0.2242 0.7947 -0.0883 0.076 Uiso 1 1 calc R . .
C15C C 0.21193(15) 0.83732(16) -0.1404(3) 0.0800(19) Uani 1 1 d . . .
H15E H 0.1905 0.8306 -0.1551 0.096 Uiso 1 1 calc R . .
C16C C 0.22319(17) 0.86834(14) -0.1589(4) 0.0789(19) Uani 1 1 d . . .
C17C C 0.25453(17) 0.87564(13) -0.1368(3) 0.0801(19) Uani 1 1 d . . .
H17C H 0.2638 0.8961 -0.1507 0.096 Uiso 1 1 calc R . .
C18C C 0.27258(13) 0.85379(12) -0.0951(3) 0.0571(14) Uani 1 1 d . . .
H18C H 0.2938 0.8603 -0.0783 0.069 Uiso 1 1 calc R . .
C19C C 0.2013(2) 0.89149(16) -0.2036(4) 0.117(3) Uani 1 1 d . . .
H19C H 0.1784 0.8893 -0.1857 0.140 Uiso 1 1 calc R . .
H19D H 0.2084 0.9144 -0.1948 0.140 Uiso 1 1 calc R . .
O1D O 0.4030(3) 0.7528(4) 0.7574(11) 0.375(9) Uani 1 1 d . . .
N1D N 0.3652(3) 0.7385(3) 0.8287(6) 0.174(4) Uani 1 1 d . . .
C1D C 0.4015(7) 0.7215(7) 0.806(2) 0.56(3) Uani 1 1 d . . .
H1D H 0.4143 0.7026 0.8172 0.674 Uiso 1 1 calc R . .
C2D C 0.3362(3) 0.7514(4) 0.7901(7) 0.296(9) Uani 1 1 d . . .
H2D1 H 0.3204 0.7336 0.7820 0.444 Uiso 1 1 calc R . .
H2D2 H 0.3425 0.7607 0.7405 0.444 Uiso 1 1 calc R . .
H2D3 H 0.3261 0.7685 0.8219 0.444 Uiso 1 1 calc R . .
C3D C 0.3604(3) 0.7240(3) 0.8859(8) 0.226(7) Uani 1 1 d . . .
H3D1 H 0.3814 0.7191 0.9108 0.339 Uiso 1 1 calc R . .
H3D2 H 0.3490 0.7034 0.8741 0.339 Uiso 1 1 calc R . .
H3D3 H 0.3468 0.7372 0.9202 0.339 Uiso 1 1 calc R . .

loop_
_atom_site_aniso_label
_atom_site_aniso_U_11
_atom_site_aniso_U_22
_atom_site_aniso_U_33
_atom_site_aniso_U_23
_atom_site_aniso_U_13
_atom_site_aniso_U_12
Mn1A 0.0331(4) 0.0347(4) 0.0372(4) -0.0043(3) 0.0028(3) -0.0019(3)
O1A 0.0397(17) 0.0422(18) 0.046(2) 0.0018(15) 0.0101(15) 0.0034(15)
O2A 0.0384(17) 0.0316(16) 0.048(2) 0.0014(14) 0.0122(15) 0.0039(13)
O3A 0.0318(16) 0.0431(18) 0.0423(19) 0.0029(15) 0.0044(14) 0.0033(14)
N1A 0.0296(19) 0.0258(18) 0.040(2) -0.0005(16) -0.0026(16) -0.0020(15)
N2A 0.034(2) 0.032(2) 0.043(2) -0.0016(17) 0.0055(17) 0.0033(17)
N3A 0.044(2) 0.047(2) 0.040(3) -0.0060(19) 0.0010(19) -0.0144(19)
C1A 0.033(2) 0.040(3) 0.034(3) -0.004(2) 0.001(2) 0.002(2)
C2A 0.057(3) 0.043(3) 0.051(3) 0.008(2) 0.013(3) 0.011(2)
C3A 0.063(3) 0.043(3) 0.060(4) 0.015(3) 0.006(3) 0.013(3)
C4A 0.045(3) 0.040(3) 0.056(3) 0.000(2) 0.002(2) 0.011(2)
C5A 0.036(3) 0.038(3) 0.043(3) -0.004(2) 0.002(2) -0.003(2)
C6A 0.029(2) 0.034(2) 0.040(3) -0.009(2) -0.002(2) 0.0030(19)
C7A 0.026(2) 0.033(2) 0.039(3) -0.005(2) -0.003(2) -0.0027(19)
C8A 0.036(3) 0.034(2) 0.041(3) -0.002(2) -0.001(2) -0.002(2)
C9A 0.051(3) 0.050(3) 0.070(4) 0.014(3) 0.016(3) 0.019(3)
C10A 0.090(5) 0.107(5) 0.130(7) 0.065(5) -0.026(5) 0.025(4)
C11A 0.320(16) 0.137(9) 0.198(13) 0.004(9) -0.178(13) 0.027(9)
C12A 0.46(3) 0.263(17) 0.194(16) -0.030(14) -0.078(17) 0.191(18)
C13A 0.332(18) 0.199(12) 0.34(2) 0.085(12) -0.181(15) 0.035(12)
C14A 0.049(3) 0.054(3) 0.042(3) -0.004(2) 0.002(2) -0.013(2)
C15A 0.066(4) 0.070(4) 0.050(4) -0.007(3) 0.009(3) -0.041(3)
C16A 0.070(4) 0.108(5) 0.045(4) -0.008(3) 0.002(3) -0.052(4)
C17A 0.093(4) 0.107(5) 0.039(3) -0.003(3) -0.003(3) -0.059(4)
C18A 0.065(3) 0.072(4) 0.045(3) 0.001(3) 0.000(3) -0.033(3)
C19A 0.166(7) 0.183(8) 0.045(4) -0.006(5) 0.000(5) -0.132(6)
Mn1B 0.0348(4) 0.0305(4) 0.0421(4) -0.0004(3) 0.0042(3) 0.0005(3)
O1B 0.0498(19) 0.0350(17) 0.050(2) -0.0072(15) -0.0032(16) -0.0019(14)
O2B 0.0555(19) 0.0362(17) 0.0293(17) -0.0010(14) -0.0016(15) -0.0012(15)
O3B 0.0370(17) 0.0314(16) 0.0409(19) 0.0067(14) 0.0018(14) 0.0037(13)
O4B 0.046(2) 0.050(2) 0.063(2) -0.0015(17) 0.0124(18) 0.0064(17)
N1B 0.0319(19) 0.0309(19) 0.036(2) -0.0074(16) -0.0006(17) -0.0018(15)
N2B 0.0337(19) 0.0320(19) 0.031(2) -0.0021(16) -0.0036(16) -0.0008(16)
N3B 0.055(3) 0.068(3) 0.106(5) 0.009(3) 0.027(3) 0.010(3)
C1B 0.039(3) 0.041(3) 0.049(3) -0.015(2) 0.001(2) 0.002(2)
C2B 0.054(3) 0.050(3) 0.073(4) -0.021(3) -0.013(3) -0.002(3)
C3B 0.064(4) 0.083(5) 0.078(5) -0.036(4) -0.012(3) -0.014(3)
C4B 0.077(4) 0.087(5) 0.060(4) -0.015(4) -0.028(3) 0.000(4)
C5B 0.073(4) 0.053(3) 0.052(4) -0.010(3) -0.013(3) 0.009(3)
C6B 0.034(2) 0.042(3) 0.041(3) -0.013(2) -0.006(2) 0.003(2)
C7B 0.029(2) 0.039(3) 0.039(3) -0.006(2) 0.004(2) 0.002(2)
C8B 0.031(2) 0.037(3) 0.033(3) -0.001(2) 0.004(2) 0.001(2)
C9B 0.055(3) 0.037(3) 0.038(3) 0.002(2) -0.008(2) -0.001(2)
C10B 0.058(3) 0.040(3) 0.078(4) 0.004(3) -0.029(3) -0.008(3)
C11B 0.048(3) 0.066(4) 0.105(5) -0.001(4) 0.000(3) -0.001(3)
C12B 0.058(4) 0.101(6) 0.175(9) -0.002(5) 0.003(5) 0.000(4)
C13B 0.069(5) 0.162(8) 0.215(11) -0.001(8) 0.035(6) -0.005(5)
C14B 0.053(3) 0.053(3) 0.069(4) 0.008(3) 0.015(3) 0.006(3)
C15B 0.099(5) 0.101(6) 0.148(8) -0.041(5) 0.063(5) -0.008(4)
C16B 0.040(4) 0.164(7) 0.181(8) 0.071(6) 0.022(4) 0.028(4)
Mn1C 0.0391(4) 0.0314(4) 0.0319(4) 0.0005(3) 0.0013(3) 0.0007(3)
O1C 0.0458(18) 0.0374(17) 0.046(2) -0.0043(15) 0.0136(15) -0.0035(15)
O2C 0.0339(16) 0.0358(16) 0.0373(19) -0.0042(14) 0.0029(13) -0.0067(13)
O3C 0.0356(16) 0.0334(16) 0.0350(18) -0.0031(14) -0.0016(13) -0.0045(13)
N1C 0.0321(19) 0.0276(18) 0.033(2) 0.0020(15) 0.0029(16) 0.0024(16)
N2C 0.0250(19) 0.037(2) 0.037(2) -0.0061(16) 0.0082(16) -0.0017(16)
N3C 0.061(3) 0.043(2) 0.034(2) 0.0063(18) -0.008(2) -0.001(2)
C1C 0.038(3) 0.033(2) 0.043(3) 0.007(2) 0.011(2) 0.006(2)
C2C 0.061(3) 0.044(3) 0.054(3) -0.001(2) 0.024(3) 0.002(3)
C3C 0.051(3) 0.058(3) 0.073(4) -0.004(3) 0.032(3) -0.007(3)
C4C 0.038(3) 0.049(3) 0.085(4) -0.009(3) 0.021(3) -0.006(2)
C5C 0.036(3) 0.048(3) 0.058(3) -0.012(2) 0.010(2) 0.005(2)
C6C 0.028(2) 0.029(2) 0.038(3) 0.0034(19) 0.0026(19) 0.0002(18)
C7C 0.029(2) 0.024(2) 0.036(3) 0.0073(19) -0.0032(19) 0.0020(18)
C8C 0.037(3) 0.032(2) 0.037(3) -0.002(2) 0.005(2) -0.001(2)
C9C 0.040(3) 0.049(3) 0.058(3) -0.020(3) 0.010(2) -0.014(2)
C10C 0.036(3) 0.088(4) 0.086(5) -0.039(4) -0.001(3) 0.000(3)
C11C 0.072(4) 0.080(5) 0.114(6) -0.031(4) -0.033(4) 0.021(4)
C12C 0.083(5) 0.134(7) 0.122(7) -0.038(5) -0.039(5) 0.052(5)
C13C 0.230(11) 0.105(7) 0.219(11) -0.020(7) -0.134(9) 0.091(7)
C14C 0.073(4) 0.058(3) 0.059(4) 0.017(3) -0.011(3) -0.002(3)
C15C 0.077(4) 0.093(5) 0.070(4) 0.014(4) -0.027(3) 0.008(4)
C16C 0.107(5) 0.052(4) 0.078(5) 0.007(3) -0.037(4) 0.015(4)
C17C 0.117(5) 0.045(3) 0.078(5) 0.013(3) -0.037(4) -0.006(4)
C18C 0.077(4) 0.042(3) 0.052(3) 0.015(3) -0.022(3) -0.002(3)
C19C 0.167(7) 0.080(5) 0.102(6) 0.001(4) -0.073(6) 0.046(5)
O1D 0.169(9) 0.41(2) 0.54(3) -0.117(18) -0.025(13) 0.042(11)
N1D 0.200(10) 0.188(9) 0.134(9) 0.028(7) -0.018(8) 0.025(8)
C1D 0.43(4) 0.44(4) 0.82(7) 0.21(4) 0.41(4) 0.10(3)
C2D 0.168(12) 0.57(3) 0.147(12) 0.007(15) -0.001(10) 0.085(15)
C3D 0.259(15) 0.214(13) 0.205(15) 0.114(11) 0.048(12) 0.084(11)

loop_
_atom_type_symbol
_atom_type_description
_atom_type_scat_dispersion_real
_atom_type_scat_dispersion_imag
_atom_type_scat_source
C C 0.0033 0.0016 'International Tables Vol C Tables 4.2.6.8 and 6.1.1.4'
H H 0.0000 0.0000 'International Tables Vol C Tables 4.2.6.8 and 6.1.1.4'
N N 0.0061 0.0033 'International Tables Vol C Tables 4.2.6.8 and 6.1.1.4'
O O 0.0106 0.0060 'International Tables Vol C Tables 4.2.6.8 and 6.1.1.4'
Mn Mn 0.3368 0.7283 'International Tables Vol C Tables 4.2.6.8 and 6.1.1.4'

loop_
_geom_angle_atom_site_label_1
_geom_angle_atom_site_label_2
_geom_angle_atom_site_label_3
_geom_angle
_geom_angle_site_symmetry_1
_geom_angle_site_symmetry_3
_geom_angle_publ_flag
O1A Mn1A O3A 171.24(13) . . ?
O1A Mn1A N1A 90.92(13) . . ?
O3A Mn1A N1A 80.34(13) . . ?
O1A Mn1A O2C 95.23(12) . 13_565 ?
O3A Mn1A O2C 93.52(12) . 13_565 ?
N1A Mn1A O2C 173.61(13) . 13_565 ?
O1A Mn1A N2C 96.31(13) . 13_565 ?
O3A Mn1A N2C 86.16(12) . 13_565 ?
N1A Mn1A N2C 102.56(12) . 13_565 ?
O2C Mn1A N2C 75.08(11) 13_565 13_565 ?
O1A Mn1A N3A 91.79(13) . . ?
O3A Mn1A N3A 87.89(13) . . ?
N1A Mn1A N3A 90.97(13) . . ?
O2C Mn1A N3A 90.58(12) 13_565 . ?
N2C Mn1A N3A 164.07(12) 13_565 . ?
C1A O1A Mn1A 128.8(3) . . ?
C7A O2A Mn1B 119.4(3) . . ?
C8A O3A Mn1A 112.6(3) . . ?
C7A N1A N2A 114.1(3) . . ?
C7A N1A Mn1A 131.3(3) . . ?
N2A N1A Mn1A 114.1(2) . . ?
C8A N2A N1A 109.9(3) . . ?
C8A N2A Mn1B 140.5(3) . . ?
N1A N2A Mn1B 108.9(2) . . ?
C14A N3A C18A 117.6(4) . . ?
C14A N3A Mn1A 122.1(3) . . ?
C18A N3A Mn1A 120.3(3) . . ?
O1A C1A C2A 117.4(4) . . ?
O1A C1A C6A 124.9(4) . . ?
C2A C1A C6A 117.7(4) . . ?
C3A C2A C1A 122.0(4) . . ?
C2A C3A C4A 120.5(4) . . ?
C5A C4A C3A 118.1(4) . . ?
C4A C5A C6A 123.0(4) . . ?
C5A C6A C1A 118.7(4) . . ?
C5A C6A C7A 118.1(4) . . ?
C1A C6A C7A 123.2(4) . . ?
O2A C7A N1A 122.1(4) . . ?
O2A C7A C6A 119.4(4) . . ?
N1A C7A C6A 118.6(4) . . ?
N2A C8A O3A 122.9(4) . . ?
N2A C8A C9A 119.9(4) . . ?
O3A C8A C9A 117.2(4) . . ?
C8A C9A C10A 110.2(4) . . ?
C11A C10A C9A 109.0(6) . . ?
C12A C11A C10A 115.2(12) . . ?
C11A C12A C13A 113.9(14) . . ?
N3A C14A C15A 122.8(5) . . ?
C16A C15A C14A 120.0(5) . . ?
C15A C16A C17A 116.7(5) . . ?
C15A C16A C19A 119.5(5) . . ?
C17A C16A C19A 123.8(5) . . ?
C18A C17A C16A 120.6(5) . . ?
N3A C18A C17A 122.2(5) . . ?
C19C C19A C16A 117.6(5) 11_565 . ?
O1B Mn1B O3B 170.99(13) . . ?
O1B Mn1B N1B 90.66(14) . . ?
O3B Mn1B N1B 80.43(13) . . ?
O1B Mn1B O2A 95.41(13) . . ?
O3B Mn1B O2A 93.50(12) . . ?
N1B Mn1B O2A 173.93(14) . . ?
O1B Mn1B N2A 90.89(13) . . ?
O3B Mn1B N2A 90.05(12) . . ?
N1B Mn1B N2A 104.51(13) . . ?
O2A Mn1B N2A 75.41(12) . . ?
O1B Mn1B O4B 92.20(13) . . ?
O3B Mn1B O4B 89.58(12) . . ?
N1B Mn1B O4B 92.59(13) . . ?
O2A Mn1B O4B 87.24(12) . . ?
N2A Mn1B O4B 162.59(12) . . ?
C1B O1B Mn1B 130.0(3) . . ?
C7B O2B Mn1C 119.3(3) . . ?
C8B O3B Mn1B 112.4(3) . . ?
C14B O4B Mn1B 123.4(4) . . ?
C7B N1B N2B 114.0(3) . . ?
C7B N1B Mn1B 131.4(3) . . ?
N2B N1B Mn1B 114.6(2) . . ?
C8B N2B N1B 109.9(3) . . ?
C8B N2B Mn1C 141.5(3) . . ?
N1B N2B Mn1C 108.2(2) . . ?
C14B N3B C15B 120.9(6) . . ?
C14B N3B C16B 122.4(6) . . ?
C15B N3B C16B 116.5(6) . . ?
O1B C1B C2B 117.3(4) . . ?
O1B C1B C6B 124.6(4) . . ?
C2B C1B C6B 118.1(5) . . ?
C3B C2B C1B 120.8(5) . . ?
C2B C3B C4B 122.0(5) . . ?
C5B C4B C3B 117.5(6) . . ?
C4B C5B C6B 122.7(5) . . ?
C5B C6B C1B 118.8(4) . . ?
C5B C6B C7B 118.4(4) . . ?
C1B C6B C7B 122.6(4) . . ?
O2B C7B N1B 121.0(4) . . ?
O2B C7B C6B 119.1(4) . . ?
N1B C7B C6B 119.9(4) . . ?
N2B C8B O3B 122.4(4) . . ?
N2B C8B C9B 120.2(4) . . ?
O3B C8B C9B 117.4(4) . . ?
C8B C9B C10B 112.1(4) . . ?
C9B C10B C11B 113.2(4) . . ?
C12B C11B C10B 113.7(6) . . ?
C11B C12B C13B 112.4(7) . . ?
O4B C14B N3B 126.3(6) . . ?
O1C Mn1C O3C 170.95(12) . . ?
O1C Mn1C N1C 90.47(13) . . ?
O3C Mn1C N1C 80.49(13) . . ?
O1C Mn1C O2B 97.06(13) . . ?
O3C Mn1C O2B 91.97(12) . . ?
N1C Mn1C O2B 172.08(13) . . ?
O1C Mn1C N2B 94.98(12) . . ?
O3C Mn1C N2B 87.98(12) . . ?
N1C Mn1C N2B 107.69(13) . . ?
O2B Mn1C N2B 74.21(12) . . ?
O1C Mn1C N3C 94.43(14) . . ?
O3C Mn1C N3C 85.97(13) . . ?
N1C Mn1C N3C 93.17(13) . . ?
O2B Mn1C N3C 83.83(13) . . ?
N2B Mn1C N3C 156.99(13) . . ?
C1C O1C Mn1C 129.6(3) . . ?
C7C O2C Mn1A 119.6(2) . 13_565 ?
C8C O3C Mn1C 112.7(2) . . ?
C7C N1C N2C 114.9(3) . . ?
C7C N1C Mn1C 132.0(3) . . ?
N2C N1C Mn1C 113.1(2) . . ?
C8C N2C N1C 111.8(3) . . ?
C8C N2C Mn1A 139.6(3) . 13_565 ?
N1C N2C Mn1A 108.1(2) . 13_565 ?
C18C N3C C14C 117.0(4) . . ?
C18C N3C Mn1C 124.3(3) . . ?
C14C N3C Mn1C 117.8(3) . . ?
O1C C1C C6C 125.2(4) . . ?
O1C C1C C2C 116.9(4) . . ?
C6C C1C C2C 118.0(4) . . ?
C3C C2C C1C 120.8(5) . . ?
C2C C3C C4C 121.6(4) . . ?
C5C C4C C3C 118.2(4) . . ?
C4C C5C C6C 122.0(4) . . ?
C1C C6C C5C 119.3(4) . . ?
C1C C6C C7C 123.5(4) . . ?
C5C C6C C7C 117.2(4) . . ?
O2C C7C N1C 121.3(4) . . ?
O2C C7C C6C 120.0(4) . . ?
N1C C7C C6C 118.7(4) . . ?
N2C C8C O3C 121.9(4) . . ?
N2C C8C C9C 121.6(4) . . ?
O3C C8C C9C 116.4(4) . . ?
C8C C9C C10C 110.6(4) . . ?
C11C C10C C9C 113.5(4) . . ?
C10C C11C C12C 115.3(5) . . ?
C13C C12C C11C 114.3(6) . . ?
N3C C14C C15C 122.7(5) . . ?
C16C C15C C14C 119.5(6) . . ?
C17C C16C C15C 116.3(5) . . ?
C17C C16C C19C 124.0(6) . . ?
C15C C16C C19C 119.6(6) . . ?
C18C C17C C16C 120.8(5) . . ?
N3C C18C C17C 123.5(5) . . ?
C19A C19C C16C 110.0(6) 16_665 . ?
C3D N1D C2D 115.9(14) . . ?
C3D N1D C1D 97.9(14) . . ?
C2D N1D C1D 138.9(16) . . ?
O1D C1D N1D 79.7(16) . . ?

loop_
_geom_bond_atom_site_label_1
_geom_bond_atom_site_label_2
_geom_bond_distance
_geom_bond_site_symmetry_2
_geom_bond_publ_flag
Mn1A O1A 1.847(3) . ?
Mn1A O3A 1.927(3) . ?
Mn1A N1A 1.949(3) . ?
Mn1A O2C 1.978(3) 13_565 ?
Mn1A N2C 2.247(3) 13_565 ?
Mn1A N3A 2.288(4) . ?
O1A C1A 1.332(5) . ?
O2A C7A 1.279(5) . ?
O2A Mn1B 1.973(3) . ?
O3A C8A 1.303(5) . ?
N1A C7A 1.318(5) . ?
N1A N2A 1.413(4) . ?
N2A C8A 1.302(5) . ?
N2A Mn1B 2.236(3) . ?
N3A C14A 1.328(5) . ?
N3A C18A 1.338(6) . ?
C1A C2A 1.398(6) . ?
C1A C6A 1.411(6) . ?
C2A C3A 1.359(6) . ?
C3A C4A 1.393(6) . ?
C4A C5A 1.365(6) . ?
C5A C6A 1.386(5) . ?
C6A C7A 1.486(6) . ?
C8A C9A 1.504(6) . ?
C9A C10A 1.596(8) . ?
C10A C11A 1.517(11) . ?
C11A C12A 1.220(14) . ?
C12A C13A 1.662(15) . ?
C14A C15A 1.377(6) . ?
C15A C16A 1.364(7) . ?
C16A C17A 1.389(7) . ?
C16A C19A 1.532(7) . ?
C17A C18A 1.358(6) . ?
C19A C19C 1.389(8) 11_565 ?
Mn1B O1B 1.863(3) . ?
Mn1B O3B 1.928(3) . ?
Mn1B N1B 1.935(3) . ?
Mn1B O4B 2.238(3) . ?
O1B C1B 1.328(5) . ?
O2B C7B 1.285(5) . ?
O2B Mn1C 1.984(3) . ?
O3B C8B 1.319(5) . ?
O4B C14B 1.198(6) . ?
N1B C7B 1.327(5) . ?
N1B N2B 1.419(4) . ?
N2B C8B 1.294(5) . ?
N2B Mn1C 2.265(3) . ?
N3B C14B 1.337(6) . ?
N3B C15B 1.419(8) . ?
N3B C16B 1.429(7) . ?
C1B C2B 1.398(6) . ?
C1B C6B 1.424(6) . ?
C2B C3B 1.371(7) . ?
C3B C4B 1.394(7) . ?
C4B C5B 1.373(7) . ?
C5B C6B 1.395(6) . ?
C6B C7B 1.459(6) . ?
C8B C9B 1.506(6) . ?
C9B C10B 1.523(6) . ?
C10B C11B 1.524(7) . ?
C11B C12B 1.513(7) . ?
C12B C13B 1.523(10) . ?
Mn1C O1C 1.855(3) . ?
Mn1C O3C 1.930(3) . ?
Mn1C N1C 1.948(3) . ?
Mn1C N3C 2.284(4) . ?
O1C C1C 1.326(5) . ?
O2C C7C 1.279(5) . ?
O2C Mn1A 1.978(3) 13_565 ?
O3C C8C 1.309(5) . ?
N1C C7C 1.316(5) . ?
N1C N2C 1.412(4) . ?
N2C C8C 1.280(5) . ?
N2C Mn1A 2.247(3) 13_565 ?
N3C C18C 1.314(5) . ?
N3C C14C 1.335(6) . ?
C1C C6C 1.399(6) . ?
C1C C2C 1.404(6) . ?
C2C C3C 1.368(6) . ?
C3C C4C 1.380(6) . ?
C4C C5C 1.365(6) . ?
C5C C6C 1.400(6) . ?
C6C C7C 1.469(5) . ?
C8C C9C 1.501(6) . ?
C9C C10C 1.535(7) . ?
C10C C11C 1.500(7) . ?
C11C C12C 1.523(8) . ?
C12C C13C 1.509(10) . ?
C14C C15C 1.388(7) . ?
C15C C16C 1.384(8) . ?
C16C C17C 1.368(8) . ?
C16C C19C 1.515(7) . ?
C17C C18C 1.366(7) . ?
C19C C19A 1.389(8) 16_665 ?
O1D C1D 1.53(3) . ?
N1D C3D 1.177(11) . ?
N1D C2D 1.461(13) . ?
N1D C1D 1.68(3) . ?
